data_7229767
loop_
_publ_author_name
'Fedyanin, Ivan V.'
'Karnoukhova, Valentina A.'
'Lyssenko, Konstantin A.'

_publ_section_title
;
 Conformational analysis of a supramolecular synthon: a case study of
 8-hydroxyquinoline
;
_journal_issue 5
_journal_name_full CrystEngComm
_journal_page_first 652
_journal_paper_doi 10.1039/C7CE01928A
_journal_volume 20
_journal_year 2018
_chemical_formula_moiety 'C9 H7 N O'
_chemical_formula_sum 'C9 H7 N O'
_chemical_formula_weight 145.16
_chemical_name_common quinoline-8-ol
_chemical_name_systematic 8-hydroxyquinoline
_space_group_crystal_system orthorhombic
_space_group_IT_number 43
_space_group_name_Hall 'F 2 -2d'
_space_group_name_H-M_alt 'F d d 2'
_symmetry_space_group_name_Hall 'F 2 -2d'
_symmetry_space_group_name_H-M 'F d d 2'
_audit_conform_dict_location ftp://ftp.iucr.org/pub/cif_core.dic
_audit_conform_dict_name cif_core.dic
_audit_conform_dict_version 2.3
_audit_creation_date '06-Jun-06 T15:16:19-00:00'
_audit_creation_method 'Modified XDCIF output'
_audit_update_record
;
2017-11-06 deposited with the CCDC.
2017-12-22 downloaded from the CCDC.
;
_cell_angle_alpha 90
_cell_angle_beta 90
_cell_angle_gamma 90
_cell_formula_units_Z 16
_cell_length_a 24.9340(4)
_cell_length_b 28.5658(4)
_cell_length_c 3.77780(10)
_cell_measurement_reflns_used 6533
_cell_measurement_temperature 100
_cell_measurement_theta_max 60.65
_cell_measurement_theta_min 2.17
_cell_volume 2690.77(9)
_computing_cell_refinement 'Bruker SAINT'
_computing_data_collection 'Bruker APEX II'
_computing_molecular_graphics 'Volkov et al, (2006)'
_computing_publication_material 'Volkov et al, (2006)'
_computing_structure_refinement 'Volkov et al, (2006)'
_diffrn_ambient_temperature 100
_diffrn_detector 'Bruker APEX II CCD area detector'
_diffrn_measured_fraction_theta_full 0.998
_diffrn_measured_fraction_theta_max 0.998
_diffrn_measurement_device 'Bruker APEX II'
_diffrn_measurement_device_type 'Bruker APEX II CCD area detector'
_diffrn_measurement_method 'omega scans'
_diffrn_radiation_monochromator graphite
_diffrn_radiation_type MoK\a
_diffrn_radiation_wavelength 0.71073
_diffrn_reflns_av_R_equivalents 0.0208
_diffrn_reflns_av_unetI/netI 0.0132
_diffrn_reflns_limit_h_max 60
_diffrn_reflns_limit_h_min -60
_diffrn_reflns_limit_k_max 69
_diffrn_reflns_limit_k_min -67
_diffrn_reflns_limit_l_max 8
_diffrn_reflns_limit_l_min -9
_diffrn_reflns_number 75800
_diffrn_reflns_theta_full 59.997
_diffrn_reflns_theta_max 59.997
_diffrn_reflns_theta_min 2.168
_diffrn_source 'fine-focus sealed tube'
_exptl_absorpt_coefficient_mu 0.095
_exptl_absorpt_correction_T_max 0.864
_exptl_absorpt_correction_T_min 0.833
_exptl_absorpt_correction_type multi-scan
_exptl_absorpt_process_details 'Bruker SADABS'
_exptl_crystal_colour colorless
_exptl_crystal_density_diffrn 1.433
_exptl_crystal_description prism
_exptl_crystal_F_000 1216
_exptl_crystal_recrystallization_method 'Re-crystallisation from solvent: Ethanol'
_exptl_crystal_size_max 0.22
_exptl_crystal_size_mid 0.20
_exptl_crystal_size_min 0.19
_refine_diff_density_max 0.149
_refine_diff_density_min -0.096
_refine_diff_density_rms 0.022
_refine_ls_extinction_method none
_refine_ls_goodness_of_fit_ref 1.285
_refine_ls_matrix_type full
_refine_ls_number_parameters 1
_refine_ls_number_reflns 4966
_refine_ls_number_restraints 0
_refine_ls_R_factor_all 0.02
_refine_ls_R_factor_gt 0.014
_refine_ls_shift/su_max 0
_refine_ls_structure_factor_coef F
_refine_ls_weighting_details
;
        calc w1 = [Fo*sqrt(w2) + sqrt(Fo^2^w2^2^ + sqrt(w2^2^))]^2^
        where
     calc w2 = q/[s^2^(Fo^2^) + (0.01 P)^2^ + 0.01 P + 0.00 + 0.00 sin(th)]
     where P = (0.3333 Fo^2^ + 0.6667 Fc^2^)
           q = 1.0
;
_refine_ls_weighting_scheme calc
_refine_ls_wR_factor_ref 0.012
_reflns_number_gt 4966
_reflns_number_total 5843
_reflns_threshold_expression F>3\s(F)
_cod_data_source_file c7ce01928a2.cif
_cod_data_source_block hq-mm
_cod_depositor_comments 'Adding full bibliography for 7229766--7229767.cif.'
_cod_database_code 7229767

loop_
_space_group_symop_id
_space_group_symop_operation_xyz
1 +x,+y,+z
2 -x,-y,+z
3 1/4+x,1/4-y,1/4+z
4 1/4-x,1/4+y,1/4+z
5 1/2+x,1/2+y,+z
6 1/2-x,1/2-y,+z
7 3/4+x,3/4-y,1/4+z
8 3/4-x,3/4+y,1/4+z
9 1/2+x,+y,1/2+z
10 1/2-x,-y,1/2+z
11 3/4+x,1/4-y,3/4+z
12 3/4-x,1/4+y,3/4+z
13 +x,1/2+y,1/2+z
14 -x,1/2-y,1/2+z
15 1/4+x,3/4-y,3/4+z
16 1/4-x,3/4+y,3/4+z

loop_
_atom_local_axes_atom_label
_atom_local_axes_atom0
_atom_local_axes_ax1
_atom_local_axes_atom1
_atom_local_axes_atom2
_atom_local_axes_ax2
O(1) C(8) Z O(1) H(1) X
N(1) C(4) Z N(1) C(2) X
C(2) C(3) Z C(2) N(1) X
C(3) C(4) Z C(3) C(2) X
C(4) C(4A) Z C(4) C(3) X
C(4A) C(8A) Z C(4A) C(4) X
C(5) C(6) Z C(5) C(4A) X
C(6) C(7) Z C(6) C(5) X
C(7) C(8) Z C(7) C(6) X
C(8) O(1) Z C(8) C(7) X
C(8A) N(1) Z C(8A) C(4A) X
H(1) O(1) Z H(1) C(8) X
H(2) C(2) Z H(2) N(1) X
H(3) C(3) Z H(3) C(4) X
H(4) C(4) Z H(4) C(3) X
H(5) C(5) Z H(5) C(6) X
H(6) C(6) Z H(6) C(5) X
H(7) C(7) Z H(7) C(8) X

loop_
_atom_rho_multipole_atom_label
_atom_rho_multipole_coeff_Pv
_atom_rho_multipole_coeff_P00
_atom_rho_multipole_coeff_P11
_atom_rho_multipole_coeff_P1-1
_atom_rho_multipole_coeff_P10
_atom_rho_multipole_coeff_P20
_atom_rho_multipole_coeff_P21
_atom_rho_multipole_coeff_P2-1
_atom_rho_multipole_coeff_P22
_atom_rho_multipole_coeff_P2-2
_atom_rho_multipole_coeff_P30
_atom_rho_multipole_coeff_P31
_atom_rho_multipole_coeff_P3-1
_atom_rho_multipole_coeff_P32
_atom_rho_multipole_coeff_P3-2
_atom_rho_multipole_coeff_P33
_atom_rho_multipole_coeff_P3-3
_atom_rho_multipole_coeff_P40
_atom_rho_multipole_coeff_P41
_atom_rho_multipole_coeff_P4-1
_atom_rho_multipole_coeff_P42
_atom_rho_multipole_coeff_P4-2
_atom_rho_multipole_coeff_P43
_atom_rho_multipole_coeff_P4-3
_atom_rho_multipole_coeff_P44
_atom_rho_multipole_coeff_P4-4
_atom_rho_multipole_kappa
_atom_rho_multipole_kappa_prime0
_atom_rho_multipole_kappa_prime1
_atom_rho_multipole_kappa_prime2
_atom_rho_multipole_kappa_prime3
_atom_rho_multipole_kappa_prime4
O(1) 6.1034(15) 0 -0.084(6) 0.015(9) -0.025(4) -0.037(4) 0.029(3) -0.016(4) 0.004(4) -0.044(4) 0.046(6) -0.020(5) -0.002(7) -0.061(9) -0.003(7) -0.013(9) 0.001(5) 0 0 0 0 0 0 0 0 0 1.003123 0.985(15) 0.985(15) 0.985(15) 0.985(15) 0.985(15)
N(1) 5.20(2) 0 0.007(6) -0.012(10) -0.111(5) 0.126(4) 0.013(4) -0.012(4) 0.114(4) -0.012(4) -0.088(6) -0.005(6) -0.008(7) 0.087(8) 0.010(8) -0.026(9) -0.004(6) 0 0 0 0 0 0 0 0 0 1.001262 0.984(9) 0.984(9) 0.984(9) 0.984(9) 0.984(9)
C(2) 3.98(2) 0 0.041(8) 0.020(14) -0.009(7) 0.115(6) -0.005(5) 0.012(6) 0.176(6) -0.017(6) 0.240(9) -0.016(8) 0.013(10) -0.221(11) 0.017(11) 0.021(11) 0.013(9) 0 0 0 0 0 0 0 0 0 1.019097 0.974(7) 0.974(7) 0.974(7) 0.974(7) 0.974(7)
C(3) 4.06(2) 0 0.029(8) 0.023(13) 0.041(7) 0.124(6) 0.004(5) -0.002(6) 0.155(6) -0.027(6) 0.211(10) -0.011(8) 0.002(12) -0.193(9) 0.006(9) 0.017(11) 0.001(8) 0 0 0 0 0 0 0 0 0 1.018636 0.989(8) 0.989(8) 0.989(8) 0.989(8) 0.989(8)
C(4) 4.02(2) 0 0.023(7) 0.030(13) -0.002(8) 0.099(6) -0.014(5) -0.017(6) 0.179(5) -0.007(6) 0.223(10) -0.000(8) 0.000(7) -0.123(11) 0.011(9) -0.021(8) 0.013(12) 0 0 0 0 0 0 0 0 0 1.015322 0.998(9) 0.998(9) 0.998(9) 0.998(9) 0.998(9)
C(4A) 4.09(2) 0 -0.005(8) 0.014(13) -0.025(7) 0.090(6) 0.004(5) -0.015(6) 0.187(6) 0.015(6) 0.233(9) -0.020(8) 0.014(9) -0.162(10) 0.007(11) -0.016(11) 0.009(8) 0 0 0 0 0 0 0 0 0 1.016075 0.981(8) 0.981(8) 0.981(8) 0.981(8) 0.981(8)
C(5) 4.05(2) 0 0.011(7) 0.024(14) 0.047(9) 0.125(6) 0.007(6) -0.025(6) 0.131(5) 0.010(6) 0.246(11) -0.018(8) 0.005(8) -0.155(11) 0.001(8) -0.020(8) 0.013(12) 0 0 0 0 0 0 0 0 0 1.017058 0.978(9) 0.978(9) 0.978(9) 0.978(9) 0.978(9)
C(6) 3.98(2) 0 0.025(9) 0.023(13) 0.040(7) 0.106(6) -0.046(6) 0.006(6) 0.176(6) 0.007(6) 0.238(8) 0.006(8) 0.035(10) -0.135(10) -0.002(10) -0.066(12) 0.014(8) 0 0 0 0 0 0 0 0 0 1.014679 0.980(8) 0.980(8) 0.980(8) 0.980(8) 0.980(8)
C(7) 4.03(2) 0 0.000(9) 0.026(13) 0.024(8) 0.077(5) -0.016(6) 0.000(6) 0.133(6) 0.005(6) 0.196(10) -0.005(8) 0.016(11) -0.165(9) 0.008(9) -0.056(11) 0.010(7) 0 0 0 0 0 0 0 0 0 1.018042 0.992(10) 0.992(10) 0.992(10) 0.992(10) 0.992(10)
C(8) 4.11(2) 0 0.033(8) -0.015(12) -0.049(7) 0.078(6) -0.029(5) 0.022(6) 0.209(6) 0.017(6) 0.324(8) -0.012(9) -0.016(10) -0.146(9) -0.002(10) 0.015(12) -0.005(8) 0 0 0 0 0 0 0 0 0 1.010683 0.978(7) 0.978(7) 0.978(7) 0.978(7) 0.978(7)
C(8A) 4.14(2) 0 0.030(8) 0.003(14) -0.011(7) 0.089(5) -0.003(5) 0.005(6) 0.158(6) 0.026(6) 0.268(10) 0.045(8) 0.006(12) -0.183(9) -0.001(9) -0.049(13) 0.017(8) 0 0 0 0 0 0 0 0 0 1.01127 0.971(7) 0.971(7) 0.971(7) 0.971(7) 0.971(7)
H(1) 0.775(8) 0 0 0 0.270(7) 0.223(9) 0 0 0 0 0 0 0 0 0 0 0 0 0 0 0 0 0 0 0 0 1.2 1.2 1.2 1.2 1.2 1.2
H(2) 0.909(8) 0 0 0 0.145(6) 0.107(9) 0 0 0 0 0 0 0 0 0 0 0 0 0 0 0 0 0 0 0 0 1.2 1.2 1.2 1.2 1.2 1.2
H(3) 0.889(8) 0 0 0 0.151(7) 0.081(10) 0 0 0 0 0 0 0 0 0 0 0 0 0 0 0 0 0 0 0 0 1.2 1.2 1.2 1.2 1.2 1.2
H(4) 0.907(8) 0 0 0 0.153(7) 0.101(9) 0 0 0 0 0 0 0 0 0 0 0 0 0 0 0 0 0 0 0 0 1.2 1.2 1.2 1.2 1.2 1.2
H(5) 0.939(8) 0 0 0 0.144(7) 0.106(9) 0 0 0 0 0 0 0 0 0 0 0 0 0 0 0 0 0 0 0 0 1.2 1.2 1.2 1.2 1.2 1.2
H(6) 0.927(8) 0 0 0 0.144(7) 0.107(10) 0 0 0 0 0 0 0 0 0 0 0 0 0 0 0 0 0 0 0 0 1.2 1.2 1.2 1.2 1.2 1.2
H(7) 0.902(8) 0 0 0 0.155(7) 0.065(10) 0 0 0 0 0 0 0 0 0 0 0 0 0 0 0 0 0 0 0 0 1.2 1.2 1.2 1.2 1.2 1.2

loop_
_atom_site_aniso_label
_atom_site_aniso_U_11
_atom_site_aniso_U_22
_atom_site_aniso_U_33
_atom_site_aniso_U_12
_atom_site_aniso_U_13
_atom_site_aniso_U_23
O(1) 0.01264(4) 0.01095(3) 0.02307(6) -0.00116(3) 0.00225(4) -0.00339(4)
N(1) 0.00918(3) 0.01002(3) 0.01483(5) -0.00034(3) 0.00063(3) -0.00031(3)
C(2) 0.01026(4) 0.01130(4) 0.01552(5) 0.00060(3) 0.00109(4) -0.00056(4)
C(3) 0.01256(4) 0.01113(4) 0.01599(5) 0.00037(3) 0.00082(4) -0.00180(4)
C(4) 0.01180(4) 0.01101(4) 0.01519(5) -0.00135(3) 0.00003(4) -0.00116(4)
C(4A) 0.00936(4) 0.01067(4) 0.01160(5) -0.00075(3) 0.00020(3) 0.00050(3)
C(5) 0.00971(4) 0.01446(4) 0.01424(5) -0.00131(3) 0.00075(4) 0.00029(4)
C(6) 0.01004(4) 0.01549(4) 0.01472(5) 0.00056(3) 0.00196(4) 0.00067(4)
C(7) 0.01157(4) 0.01268(4) 0.01478(5) 0.00129(3) 0.00231(4) -0.00012(4)
C(8) 0.01057(4) 0.00988(4) 0.01331(5) 0.00022(3) 0.00101(4) -0.00007(4)
C(8A) 0.00908(4) 0.00933(3) 0.01147(5) -0.00007(3) 0.00035(3) 0.00055(3)
H(1) 0.019355 0.023081 0.039544 -0.001971 0.005807 -0.006211
H(2) 0.016234 0.029752 0.042375 0.001979 0.005778 -0.005477
H(3) 0.029747 0.021647 0.041176 0.003137 0.004222 -0.011325
H(4) 0.025128 0.024203 0.042859 -0.008635 0.000196 -0.008859
H(5) 0.020572 0.029142 0.042256 -0.008946 0.001147 -0.00626
H(6) 0.016277 0.035963 0.0406 0.001586 0.007542 -0.003761
H(7) 0.02834 0.023214 0.038986 0.004336 0.006283 -0.009047

loop_
_atom_site_label
_atom_site_type_symbol
_atom_site_fract_x
_atom_site_fract_y
_atom_site_fract_z
_atom_site_U_iso_or_equiv
_atom_site_occupancy
_atom_site_symmetry_multiplicity
O(1) O 0.066547(5) -0.032501(4) 0.1504(8) 0.016 1 16
N(1) N 0.033157(5) 0.050333(4) 0.4586(8) 0.011 1 16
C(2) C 0.018267(6) 0.089633(5) 0.6151(8) 0.012 1 16
C(3) C 0.054070(6) 0.126280(5) 0.6993(8) 0.013 1 16
C(4) C 0.107466(6) 0.121281(5) 0.6174(8) 0.013 1 16
C(4A) C 0.125249(5) 0.079505(5) 0.4533(8) 0.011 1 16
C(5) C 0.179524(6) 0.071893(5) 0.3578(8) 0.013 1 16
C(6) C 0.193810(6) 0.030678(5) 0.1945(8) 0.013 1 16
C(7) C 0.155440(6) -0.004545(5) 0.1248(8) 0.013 1 16
C(8) C 0.102347(6) 0.001770(5) 0.2176(8) 0.011 1 16
C(8A) C 0.086144(5) 0.044625(4) 0.3806(8) 0.01 1 16
H(1) H 0.031049 -0.025606 0.254867 0.027 1 16
H(2) H -0.023629 0.093964 0.682172 0.029 1 16
H(3) H 0.039698 0.157848 0.826016 0.031 1 16
H(4) H 0.135649 0.148996 0.6767 0.031 1 16
H(5) H 0.209543 0.09829 0.411992 0.031 1 16
H(6) H 0.235125 0.025151 0.117546 0.031 1 16
H(7) H 0.167731 -0.0367 -0.003019 0.03 1 16

loop_
_geom_angle_atom_site_label_1
_geom_angle_atom_site_label_2
_geom_angle_atom_site_label_3
_geom_angle
_geom_angle_site_symmetry_1
_geom_angle_site_symmetry_2
_geom_angle_site_symmetry_3
_geom_angle_publ_flag
C(8) O(1) H(1) 111.87(6) 1_555 1_555 1_555 yes
C(2) N(1) C(8A) 118.059(12) 1_555 1_555 1_555 yes
N(1) C(2) C(3) 123.554(14) 1_555 1_555 1_555 yes
N(1) C(2) H(2) 118.22(6) 1_555 1_555 1_555 yes
C(3) C(2) H(2) 118.22(6) 1_555 1_555 1_555 yes
C(2) C(3) C(4) 118.995(13) 1_555 1_555 1_555 yes
C(2) C(3) H(3) 120.538(14) 1_555 1_555 1_555 yes
C(4) C(3) H(3) 120.467(14) 1_555 1_555 1_555 yes
C(3) C(4) C(4A) 119.307(13) 1_555 1_555 1_555 yes
C(3) C(4) H(4) 120.43(6) 1_555 1_555 1_555 yes
C(4A) C(4) H(4) 120.26(6) 1_555 1_555 1_555 yes
C(4) C(4A) C(5) 122.661(13) 1_555 1_555 1_555 yes
C(4) C(4A) C(8A) 117.431(12) 1_555 1_555 1_555 yes
C(5) C(4A) C(8A) 119.904(13) 1_555 1_555 1_555 yes
C(4A) C(5) C(6) 119.503(13) 1_555 1_555 1_555 yes
C(4A) C(5) H(5) 120.37(6) 1_555 1_555 1_555 yes
C(6) C(5) H(5) 120.13(7) 1_555 1_555 1_555 yes
C(5) C(6) C(7) 121.164(14) 1_555 1_555 1_555 yes
C(5) C(6) H(6) 119.46(6) 1_555 1_555 1_555 yes
C(7) C(6) H(6) 119.38(6) 1_555 1_555 1_555 yes
C(6) C(7) C(8) 120.566(13) 1_555 1_555 1_555 yes
C(6) C(7) H(7) 119.727(15) 1_555 1_555 1_555 yes
C(8) C(7) H(7) 119.708(15) 1_555 1_555 1_555 yes
O(1) C(8) C(7) 119.447(13) 1_555 1_555 1_555 yes
O(1) C(8) C(8A) 121.057(12) 1_555 1_555 1_555 yes
C(7) C(8) C(8A) 119.494(13) 1_555 1_555 1_555 yes
N(1) C(8A) C(4A) 122.638(12) 1_555 1_555 1_555 yes
N(1) C(8A) C(8) 118.014(12) 1_555 1_555 1_555 yes
C(4A) C(8A) C(8) 119.346(12) 1_555 1_555 1_555 yes

loop_
_geom_bond_atom_site_label_1
_geom_bond_atom_site_label_2
_geom_bond_distance
_geom_bond_site_symmetry_1
_geom_bond_site_symmetry_2
_geom_bond_publ_flag
O(1) C(8) 1.34897(18) 1_555 1_555 yes
O(1) H(1) 0.9890(12) 1_555 1_555 yes
N(1) C(2) 1.3220(2) 1_555 1_555 yes
N(1) C(8A) 1.36346(18) 1_555 1_555 yes
C(2) C(3) 1.4121(2) 1_555 1_555 yes
C(2) H(2) 1.0820(7) 1_555 1_555 yes
C(3) C(4) 1.3743(2) 1_555 1_555 yes
C(3) H(3) 1.0820(13) 1_555 1_555 yes
C(4) C(4A) 1.4161(2) 1_555 1_555 yes
C(4) H(4) 1.0820(6) 1_555 1_555 yes
C(4A) C(5) 1.4173(2) 1_555 1_555 yes
C(4A) C(8A) 1.42084(18) 1_555 1_555 yes
C(5) C(6) 1.3761(2) 1_555 1_555 yes
C(5) H(5) 1.0820(6) 1_555 1_555 yes
C(6) C(7) 1.4132(2) 1_555 1_555 yes
C(6) H(6) 1.0820(8) 1_555 1_555 yes
C(7) C(8) 1.3813(2) 1_555 1_555 yes
C(7) H(7) 1.0820(13) 1_555 1_555 yes
C(8) C(8A) 1.42868(19) 1_555 1_555 yes
